data_4301864
loop_
_publ_author_name
'Norberto Masciocchi'
'Simona Galli'
'Giulia Tagliabue'
'Angelo Sironi'
'Oscar Castillo'
'Antonio Luque'
'Garikoitz Beobide'
'Wenguo Wang'
'M. Angustias Romero'
'Elisa Barea'
'Jorge A. R. Navarro'

_publ_contact_author_address
;
Dipartimento di Scienze Chimiche e Ambientali
Universit\'a degli Studi dell'Insubria
Via Valleggio, 11
22100 Como - Italy
;
_publ_contact_author_email simona.galli@uninsubria.it
_publ_contact_author_fax +39-031-326237
_publ_contact_author_name 'Simona Galli'
_publ_contact_author_phone +39-031-326230
_publ_section_title
;
Thermally Induced Interconversions of Metal-Pyrimidine-4,6-dicarboxylate
Polymers: A Structural, Spectroscopic, and Magnetic Study
;
_journal_name_full 'Inorganic Chemistry'
_journal_page_first 3087
_journal_page_last 3094
_journal_paper_doi 10.1021/ic802365w
_journal_volume 48
_journal_year 2009
_chemical_compound_source synthesis
_chemical_formula_moiety 'C6 H6 Co N2 O6'
_chemical_formula_sum 'C6 H6 Co N2 O6'
_chemical_formula_weight 261.06
_chemical_name_systematic
;
catena-(pyrimidine-4,6-dicarboxylate)-cobalt(ii) bisaquo
;
_space_group_crystal_system monoclinic
_space_group_IT_number 15
_space_group_name_H-M_alt 'C 1 2/c 1'
_symmetry_space_group_name_Hall '-C 2yc'
_symmetry_space_group_name_H-M 'C 1 2/c 1'
_cell_angle_alpha 90
_cell_angle_beta 93.2977(73)
_cell_angle_gamma 90
_cell_formula_units_Z 4
_cell_length_a 6.97005(81)
_cell_length_b 11.9049(15)
_cell_length_c 10.7713(16)
_cell_measurement_temperature 403(2)
_cell_volume 892.3(2)
_computing_cell_refinement TOPAS-R
_computing_publication_material TOPAS-R
_computing_structure_refinement TOPAS-R
_computing_structure_solution TOPAS-R
_diffrn_ambient_temperature 403(2)
_diffrn_detector_type 'Linear PSD Bruker AXS Lynxeye'
_diffrn_measurement_device_type 'Bruker AXS D8 Advance'
_diffrn_radiation_monochromator 'Ni filter'
_diffrn_radiation_wavelength 1.5418
_diffrn_source_target Cu
_diffrn_source_type 'sealed X-ray tube'
_exptl_absorpt_coefficient_mu 15.3
_exptl_crystal_density_diffrn 1.943
_exptl_crystal_F_000 524
_pd_char_colour 'light orange'
_pd_instr_location ' ?'
_pd_meas_2theta_range_inc 0.02
_pd_meas_2theta_range_max 75
_pd_meas_2theta_range_min 10
_pd_meas_number_of_points 3251
_pd_meas_scan_method step
_pd_proc_2theta_range_inc 0.02
_pd_proc_2theta_range_max 75
_pd_proc_2theta_range_min 10
_pd_proc_ls_background_function 'Chebychev polynomial'
_pd_proc_ls_pref_orient_corr none
_pd_proc_ls_profile_function 'fundamental parameters approach'
_pd_proc_ls_prof_R_factor 0.045
_pd_proc_ls_prof_wR_expected 0.015
_pd_proc_ls_prof_wR_factor 0.060
_pd_spec_mounting
; 
packed powder pellet
;
_pd_spec_mount_mode reflection
_pd_spec_shape flat_sheet
_pd_spec_size_axial 10
_pd_spec_size_equat 10
_pd_spec_size_thick 0.2
_refine_ls_extinction_method none
_refine_ls_goodness_of_fit_all 3.95
_refine_ls_hydrogen_treatment riding
_refine_ls_matrix_type fullcycle
_refine_ls_number_constraints 0
_refine_ls_number_parameters 24
_refine_ls_number_restraints 1
_refine_ls_shift/su_max .01
_refine_ls_structure_factor_coef Inet
_refine_ls_weighting_details 'w = 1/[Y~i~]'
_refine_ls_weighting_scheme calc
_cod_data_source_file ic802365w_si_004.cif
_cod_data_source_block '[Co(pmdc)(H2O)2]'
_cod_depositor_comments
;
The following automatic conversions were performed:

'_refine_ls_weighting_scheme' value '1/[Y~i~]' was changed to 'calc'.
New tag '_refine_ls_weighting_details' was created. The value of the
new tag was set to 'w = 1/[Y~i~]'.

Automatic conversion script
Id: cif_fix_values 3143 2015-03-26 13:38:13Z robertas 
;
_cod_original_cell_volume 892.30(20)
_cod_database_code 4301864

loop_
_symmetry_equiv_pos_as_xyz
'-x, -y, -z'
'-x, y, -z+1/2'
'-x+1/2, -y+1/2, -z'
'-x+1/2, y+1/2, -z+1/2'
'x, -y, z+1/2'
'x, y, z'
'x+1/2, -y+1/2, z+1/2'
'x+1/2, y+1/2, z'

loop_
_atom_site_label
_atom_site_type_symbol
_atom_site_symmetry_multiplicity
_atom_site_fract_x
_atom_site_fract_y
_atom_site_fract_z
_atom_site_occupancy
_atom_site_B_iso_or_equiv
Co Co 4 0.75 0.75 0 1 5.66(19)
O1w O 8 0.4914(12) 0.7447(21) 0.08887(91) 1 7.66(19)
N1 N 8 0.09868573 0.7018441 0.3425102 1 7.66(19)
C2 C 4 -0.00000 0.7589637 0.25 1 7.66(19)
H2 H 4 -0.00000 0.838763 0.25 1 7.66(19)
C4 C 8 -0.09868573 0.587605 0.1574898 1 7.66(19)
C5 C 4 0.00000 0.5304854 0.25 1 7.66(19)
H5 H 4 0.00000 0.450686 0.25 1 7.66(19)
C7 C 8 0.2075303 0.5246055 0.4445434 1 7.66(19)
O1 O 8 0.230968 0.4209377 0.4349215 1 7.66(19)
O2 O 8 0.2823498 0.5762027 0.5360921 1 7.66(19)

loop_
_atom_type_symbol
_atom_type_description
_atom_type_scat_source
C C 'International Tables for Crystallography (Vol. IV)'
H H 'International Tables for Crystallography (Vol. IV)'
Co Co 'International Tables for Crystallography (Vol. IV)'
N N 'International Tables for Crystallography (Vol. IV)'
O O 'International Tables for Crystallography (Vol. IV)'

loop_
_diffrn_radiation_type
'Cu K\a'
